data_7107548
loop_
_publ_author_name
'Soji Shimizu'
'Yuki Ito'
'Kazuaki Oniwa'
'Shoma Hirokawa'
'Yoshiaki Miura'
'Osamu Matsushita'
'Nagao Kobayashi'

_publ_section_title
;
 Synthesis of 5,10,15-triazaporphyrins-effect of benzo-annulation on the
 electronic structures
;
_journal_name_full Chem.Commun.
_journal_page_first 3851
_journal_paper_doi 10.1039/c2cc30625e
_journal_volume 48
_journal_year 2012
_chemical_formula_moiety 'C77 H65 F5 N8 O Ru, C H Cl3'
_chemical_formula_sum 'C78 H66 Cl3 F5 N8 O Ru'
_chemical_formula_weight 1433.81
_chemical_name_systematic
;
?
;
_space_group_IT_number 14
_symmetry_cell_setting monoclinic
_symmetry_Int_Tables_number 14
_symmetry_space_group_name_Hall '-P 2ybc'
_symmetry_space_group_name_H-M 'P 1 21/c 1'
_atom_sites_solution_hydrogens geom
_atom_sites_solution_primary direct
_atom_sites_solution_secondary difmap
_audit_creation_method SHELXL-97
_cell_angle_alpha 90.00
_cell_angle_beta 101.216(3)
_cell_angle_gamma 90.00
_cell_formula_units_Z 4
_cell_length_a 16.596(4)
_cell_length_b 18.842(4)
_cell_length_c 25.025(6)
_cell_measurement_reflns_used 6403
_cell_measurement_temperature 100(2)
_cell_measurement_theta_max 20.57
_cell_measurement_theta_min 2.16
_cell_volume 7676(3)
_computing_cell_refinement 'Bruker SMART'
_computing_data_collection 'Bruker SMART'
_computing_data_reduction 'Bruker SAINT'
_computing_molecular_graphics 'Yadokari-XG 2009 (Wakita, Nemoto et al., 2009)'
_computing_publication_material 'Yadokari-XG 2009 (Wakita, Nemoto et al., 2009)'
_computing_structure_refinement 'SHELXL-97 (Sheldrick, 1997)'
_computing_structure_solution 'Sir 2004'
_diffrn_ambient_temperature 100(2)
_diffrn_detector_area_resol_mean 8.333
_diffrn_measured_fraction_theta_full 1.000
_diffrn_measured_fraction_theta_max 1.000
_diffrn_measurement_device_type 'Bruker APEX-II CCD'
_diffrn_measurement_method 'phi and omega scans'
_diffrn_radiation_monochromator 'Bruker Helios multilayered confocal mirror'
_diffrn_radiation_source 'Bruker TXS fine-focus rotating anode'
_diffrn_radiation_type MoK\a
_diffrn_radiation_wavelength 0.71073
_diffrn_reflns_av_R_equivalents 0.1299
_diffrn_reflns_av_sigmaI/netI 0.1441
_diffrn_reflns_limit_h_max 19
_diffrn_reflns_limit_h_min -19
_diffrn_reflns_limit_k_max 22
_diffrn_reflns_limit_k_min -22
_diffrn_reflns_limit_l_max 29
_diffrn_reflns_limit_l_min -29
_diffrn_reflns_number 71588
_diffrn_reflns_theta_full 25.00
_diffrn_reflns_theta_max 25.00
_diffrn_reflns_theta_min 1.36
_exptl_absorpt_coefficient_mu 0.368
_exptl_absorpt_correction_T_max 0.9927
_exptl_absorpt_correction_T_min 0.8123
_exptl_absorpt_correction_type empirical
_exptl_crystal_colour red
_exptl_crystal_density_diffrn 1.241
_exptl_crystal_description prism
_exptl_crystal_F_000 2952
_exptl_crystal_size_max 0.20
_exptl_crystal_size_mid 0.20
_exptl_crystal_size_min 0.02
_platon_squeeze_details
;
;
_refine_diff_density_max 1.293
_refine_diff_density_min -1.255
_refine_diff_density_rms 0.109
_refine_ls_extinction_method none
_refine_ls_goodness_of_fit_ref 0.958
_refine_ls_hydrogen_treatment constr
_refine_ls_matrix_type full
_refine_ls_number_parameters 877
_refine_ls_number_reflns 13527
_refine_ls_number_restraints 292
_refine_ls_restrained_S_all 0.968
_refine_ls_R_factor_all 0.1587
_refine_ls_R_factor_gt 0.0847
_refine_ls_shift/su_max 0.004
_refine_ls_shift/su_mean 0.000
_refine_ls_structure_factor_coef Fsqd
_refine_ls_weighting_details 'calc w=1/[\s^2^(Fo^2^)+(0.1260P)^2^+0.0000P] where P=(Fo^2^+2Fc^2^)/3'
_refine_ls_weighting_scheme calc
_refine_ls_wR_factor_gt 0.2051
_refine_ls_wR_factor_ref 0.2338
_reflns_number_gt 6632
_reflns_number_total 13527
_reflns_threshold_expression >2sigma(I)
_cod_data_source_file c2cc30625e.txt
_cod_data_source_block test
_cod_original_sg_symbol_H-M 'P 21/c'
_cod_database_code 7107548

loop_
_symmetry_equiv_pos_as_xyz
'x, y, z'
'-x, y+1/2, -z+1/2'
'-x, -y, -z'
'x, -y-1/2, z-1/2'

loop_
_atom_site_label
_atom_site_type_symbol
_atom_site_fract_x
_atom_site_fract_y
_atom_site_fract_z
_atom_site_U_iso_or_equiv
_atom_site_adp_type
_atom_site_occupancy
_atom_site_symmetry_multiplicity
_atom_site_calc_flag
_atom_site_refinement_flags
N1 N 0.6731(3) 0.1040(3) 0.2960(2) 0.0315(14) Uani 1 1 d .
C1 C 0.7207(4) 0.0936(4) 0.2576(3) 0.0356(18) Uani 1 1 d .
C2 C 0.7947(5) 0.1334(4) 0.2724(3) 0.042(2) Uani 1 1 d .
H1 H 0.8388 0.1344 0.2532 0.051 Uiso 1 1 calc R
C3 C 0.7910(5) 0.1693(4) 0.3185(3) 0.0400(19) Uani 1 1 d .
H2 H 0.8311 0.2012 0.3372 0.048 Uiso 1 1 calc R
C4 C 0.7148(4) 0.1501(4) 0.3341(3) 0.0327(17) Uani 1 1 d .
C5 C 0.6863(4) 0.1750(3) 0.3795(3) 0.0329(17) Uani 1 1 d .
N2 N 0.5519(4) 0.1155(3) 0.3618(2) 0.0331(14) Uani 1 1 d .
C6 C 0.6096(5) 0.1589(4) 0.3923(3) 0.0355(18) Uani 1 1 d .
C7 C 0.5777(5) 0.1866(4) 0.4381(3) 0.044(2) Uani 1 1 d .
H3 H 0.6051 0.2176 0.4656 0.053 Uiso 1 1 calc R
C8 C 0.5013(5) 0.1595(4) 0.4340(3) 0.046(2) Uani 1 1 d .
H4 H 0.4647 0.1686 0.4581 0.055 Uiso 1 1 calc R
C9 C 0.4852(5) 0.1144(4) 0.3865(3) 0.0390(19) Uani 1 1 d .
N3 N 0.4120(4) 0.0800(3) 0.3698(2) 0.0364(15) Uani 1 1 d .
N4 N 0.4454(3) 0.0282(3) 0.2879(2) 0.0272(13) Uani 1 1 d .
C10 C 0.3956(5) 0.0408(3) 0.3250(3) 0.0326(18) Uani 1 1 d .
C11 C 0.3192(5) 0.0032(3) 0.3085(3) 0.0333(17) Uani 1 1 d .
C12 C 0.2485(4) -0.0030(4) 0.3292(3) 0.0339(18) Uani 1 1 d .
H5 H 0.2431 0.0222 0.3612 0.041 Uiso 1 1 calc R
C13 C 0.1839(4) -0.0471(3) 0.3027(3) 0.0308(17) Uani 1 1 d .
C14 C 0.1903(4) -0.0852(3) 0.2560(3) 0.0332(17) Uani 1 1 d .
C15 C 0.2624(4) -0.0780(3) 0.2338(3) 0.0316(17) Uani 1 1 d .
H6 H 0.2676 -0.1027 0.2015 0.038 Uiso 1 1 calc R
C16 C 0.3256(5) -0.0339(3) 0.2603(3) 0.0326(18) Uani 1 1 d .
C17 C 0.4060(4) -0.0163(3) 0.2492(3) 0.0260(16) Uani 1 1 d .
N5 N 0.4314(4) -0.0390(3) 0.2041(2) 0.0318(14) Uani 1 1 d .
N6 N 0.5661(3) 0.0166(3) 0.2227(2) 0.0294(13) Uani 1 1 d .
C18 C 0.5055(4) -0.0228(3) 0.1929(3) 0.0251(15) Uani 1 1 d .
C19 C 0.5298(4) -0.0452(3) 0.1425(3) 0.0305(17) Uani 1 1 d .
C20 C 0.4902(4) -0.0843(3) 0.0986(3) 0.0267(16) Uani 1 1 d .
H7 H 0.4363 -0.1021 0.0976 0.032 Uiso 1 1 calc R
C21 C 0.5314(5) -0.0975(3) 0.0553(3) 0.0320(17) Uani 1 1 d .
C22 C 0.6105(4) -0.0715(3) 0.0575(3) 0.0290(16) Uani 1 1 d .
C23 C 0.6500(4) -0.0329(4) 0.1036(3) 0.0340(17) Uani 1 1 d .
H8 H 0.7044 -0.0161 0.1054 0.041 Uiso 1 1 calc R
C24 C 0.6102(5) -0.0196(4) 0.1455(3) 0.0355(18) Uani 1 1 d .
C25 C 0.6317(5) 0.0210(4) 0.1963(3) 0.0315(17) Uani 1 1 d .
N7 N 0.7017(4) 0.0536(3) 0.2119(2) 0.0343(14) Uani 1 1 d .
Ru1 Ru 0.56041(4) 0.06425(3) 0.29332(2) 0.03050(19) Uani 1 1 d .
C26 C 0.7404(5) 0.2236(4) 0.4155(3) 0.0335(18) Uani 1 1 d .
C27 C 0.7333(5) 0.2975(4) 0.4084(3) 0.0392(19) Uani 1 1 d .
F1 F 0.6731(3) 0.3231(2) 0.36921(19) 0.0547(12) Uani 1 1 d .
C28 C 0.7837(6) 0.3439(4) 0.4383(4) 0.054(2) Uani 1 1 d .
F2 F 0.7766(4) 0.4138(2) 0.4299(2) 0.0832(18) Uani 1 1 d .
C29 C 0.8475(7) 0.3182(5) 0.4771(4) 0.069(3) Uani 1 1 d .
F3 F 0.9039(4) 0.3636(4) 0.5044(3) 0.120(2) Uani 1 1 d .
C30 C 0.8559(6) 0.2477(5) 0.4867(4) 0.061(3) Uani 1 1 d .
F4 F 0.9183(4) 0.2229(3) 0.5247(2) 0.098(2) Uani 1 1 d .
C31 C 0.8032(5) 0.2023(4) 0.4556(3) 0.046(2) Uani 1 1 d .
F5 F 0.8134(3) 0.1319(2) 0.4665(2) 0.0677(14) Uani 1 1 d .
C32 C 0.1085(5) -0.0493(3) 0.3278(3) 0.0392(19) Uani 1 1 d .
C33 C 0.1143(5) -0.0598(4) 0.3828(3) 0.046(2) Uani 1 1 d .
H9 H 0.1670 -0.0637 0.4055 0.055 Uiso 1 1 calc R
C34 C 0.0456(6) -0.0648(5) 0.4056(4) 0.060(2) Uani 1 1 d .
H10 H 0.0518 -0.0740 0.4436 0.072 Uiso 1 1 calc R
C35 C -0.0302(5) -0.0570(4) 0.3752(4) 0.053(2) Uani 1 1 d D
C36 C -0.0373(5) -0.0453(4) 0.3207(4) 0.052(2) Uani 1 1 d .
H11 H -0.0904 -0.0391 0.2987 0.063 Uiso 1 1 calc R
C37 C 0.0306(5) -0.0422(4) 0.2970(3) 0.050(2) Uani 1 1 d .
H12 H 0.0238 -0.0350 0.2588 0.060 Uiso 1 1 calc R
C38 C -0.1081(6) -0.0612(6) 0.4003(5) 0.091(3) Uani 1 1 d DU
C39 C -0.0898(8) -0.0686(11) 0.4598(6) 0.188(5) Uani 1 1 d DU
H13 H -0.0634 -0.0251 0.4762 0.283 Uiso 1 1 calc R
H14 H -0.0528 -0.1089 0.4700 0.283 Uiso 1 1 calc R
H15 H -0.1409 -0.0766 0.4730 0.283 Uiso 1 1 calc R
C40 C -0.1633(6) -0.0015(5) 0.3888(5) 0.090(3) Uani 1 1 d DU
H16 H -0.2093 -0.0077 0.4078 0.135 Uiso 1 1 calc R
H17 H -0.1844 0.0016 0.3495 0.135 Uiso 1 1 calc R
H18 H -0.1338 0.0423 0.4015 0.135 Uiso 1 1 calc R
C41 C -0.1462(9) -0.1302(7) 0.3897(8) 0.183(5) Uani 1 1 d DU
H19 H -0.1035 -0.1665 0.3909 0.275 Uiso 1 1 calc R
H20 H -0.1820 -0.1302 0.3536 0.275 Uiso 1 1 calc R
H21 H -0.1789 -0.1407 0.4174 0.275 Uiso 1 1 calc R
C42 C 0.1284(4) -0.1356(4) 0.2270(3) 0.0355(18) Uani 1 1 d .
C43 C 0.0934(5) -0.1896(4) 0.2544(3) 0.0399(19) Uani 1 1 d .
H22 H 0.1089 -0.1933 0.2929 0.048 Uiso 1 1 calc R
C44 C 0.0374(5) -0.2371(4) 0.2265(3) 0.0414(19) Uani 1 1 d .
H23 H 0.0145 -0.2721 0.2464 0.050 Uiso 1 1 calc R
C45 C 0.0131(4) -0.2353(4) 0.1698(3) 0.0397(19) Uani 1 1 d D
C46 C 0.0476(5) -0.1806(4) 0.1430(3) 0.0424(19) Uani 1 1 d .
H24 H 0.0324 -0.1769 0.1045 0.051 Uiso 1 1 calc R
C47 C 0.1028(5) -0.1320(4) 0.1710(3) 0.0392(19) Uani 1 1 d .
H25 H 0.1235 -0.0954 0.1513 0.047 Uiso 1 1 calc R
C48 C -0.0468(5) -0.2877(4) 0.1379(4) 0.055(2) Uani 1 1 d DU
C49 C -0.0779(8) -0.3405(7) 0.1740(5) 0.133(5) Uani 1 1 d DU
H26 H -0.0314 -0.3661 0.1957 0.200 Uiso 1 1 calc R
H27 H -0.1146 -0.3743 0.1516 0.200 Uiso 1 1 calc R
H28 H -0.1080 -0.3156 0.1984 0.200 Uiso 1 1 calc R
C50 C -0.1189(6) -0.2497(6) 0.1055(6) 0.125(5) Uani 1 1 d DU
H29 H -0.1508 -0.2278 0.1302 0.187 Uiso 1 1 calc R
H30 H -0.1536 -0.2835 0.0816 0.187 Uiso 1 1 calc R
H31 H -0.0997 -0.2128 0.0833 0.187 Uiso 1 1 calc R
C51 C -0.0067(8) -0.3309(8) 0.1007(7) 0.155(6) Uani 1 1 d DU
H32 H 0.0163 -0.2994 0.0763 0.233 Uiso 1 1 calc R
H33 H -0.0475 -0.3624 0.0790 0.233 Uiso 1 1 calc R
H34 H 0.0374 -0.3594 0.1221 0.233 Uiso 1 1 calc R
C52 C 0.4852(4) -0.1388(3) 0.0087(3) 0.0284(16) Uani 1 1 d .
C53 C 0.4024(5) -0.1239(4) -0.0124(3) 0.0366(18) Uani 1 1 d .
H35 H 0.3774 -0.0841 0.0012 0.044 Uiso 1 1 calc R
C54 C 0.3567(5) -0.1648(4) -0.0521(3) 0.0404(19) Uani 1 1 d .
H36 H 0.3009 -0.1526 -0.0656 0.048 Uiso 1 1 calc R
C55 C 0.3900(5) -0.2250(4) -0.0736(3) 0.0348(18) Uani 1 1 d D
C56 C 0.4718(5) -0.2374(3) -0.0542(3) 0.0376(19) Uani 1 1 d .
H37 H 0.4973 -0.2756 -0.0692 0.045 Uiso 1 1 calc R
C57 C 0.5195(4) -0.1959(3) -0.0130(3) 0.0300(17) Uani 1 1 d .
H38 H 0.5757 -0.2073 -0.0002 0.036 Uiso 1 1 calc R
C58 C 0.3389(6) -0.2705(4) -0.1160(3) 0.051(2) Uani 1 1 d DU
C59 C 0.2590(6) -0.2935(6) -0.0959(4) 0.088(3) Uani 1 1 d DU
H39 H 0.2272 -0.2513 -0.0903 0.133 Uiso 1 1 calc R
H40 H 0.2741 -0.3196 -0.0615 0.133 Uiso 1 1 calc R
H41 H 0.2257 -0.3241 -0.1233 0.133 Uiso 1 1 calc R
C60 C 0.3166(6) -0.2321(5) -0.1689(3) 0.071(3) Uani 1 1 d DU
H42 H 0.3663 -0.2227 -0.1833 0.107 Uiso 1 1 calc R
H43 H 0.2899 -0.1871 -0.1632 0.107 Uiso 1 1 calc R
H44 H 0.2788 -0.2613 -0.1949 0.107 Uiso 1 1 calc R
C61 C 0.3785(7) -0.3394(5) -0.1248(4) 0.097(4) Uani 1 1 d DU
H45 H 0.3393 -0.3692 -0.1493 0.146 Uiso 1 1 calc R
H46 H 0.3954 -0.3637 -0.0897 0.146 Uiso 1 1 calc R
H47 H 0.4268 -0.3307 -0.1409 0.146 Uiso 1 1 calc R
C62 C 0.6599(5) -0.0840(3) 0.0142(3) 0.0323(18) Uani 1 1 d .
C63 C 0.6329(5) -0.0629(3) -0.0390(3) 0.0342(17) Uani 1 1 d .
H48 H 0.5792 -0.0439 -0.0502 0.041 Uiso 1 1 calc R
C64 C 0.6851(5) -0.0696(4) -0.0763(3) 0.0345(17) Uani 1 1 d .
H49 H 0.6665 -0.0533 -0.1125 0.041 Uiso 1 1 calc R
C65 C 0.7614(5) -0.0987(4) -0.0628(3) 0.044(2) Uani 1 1 d D
C66 C 0.7855(5) -0.1206(4) -0.0099(3) 0.053(2) Uani 1 1 d .
H50 H 0.8383 -0.1415 0.0007 0.063 Uiso 1 1 calc R
C67 C 0.7378(5) -0.1139(4) 0.0284(3) 0.047(2) Uani 1 1 d .
H51 H 0.7576 -0.1296 0.0647 0.057 Uiso 1 1 calc R
C68 C 0.8220(6) -0.1057(5) -0.1026(4) 0.063(2) Uani 1 1 d DU
C69 C 0.7898(6) -0.0714(5) -0.1560(3) 0.071(3) Uani 1 1 d DU
H52 H 0.8317 -0.0732 -0.1787 0.107 Uiso 1 1 calc R
H53 H 0.7759 -0.0218 -0.1501 0.107 Uiso 1 1 calc R
H54 H 0.7404 -0.0966 -0.1744 0.107 Uiso 1 1 calc R
C70 C 0.8453(8) -0.1818(5) -0.1082(4) 0.096(4) Uani 1 1 d DU
H55 H 0.7984 -0.2077 -0.1292 0.144 Uiso 1 1 calc R
H56 H 0.8611 -0.2032 -0.0719 0.144 Uiso 1 1 calc R
H57 H 0.8917 -0.1844 -0.1271 0.144 Uiso 1 1 calc R
C71 C 0.9034(6) -0.0620(5) -0.0774(4) 0.082(3) Uani 1 1 d DU
H58 H 0.9217 -0.0751 -0.0390 0.123 Uiso 1 1 calc R
H59 H 0.8916 -0.0111 -0.0801 0.123 Uiso 1 1 calc R
H60 H 0.9468 -0.0733 -0.0976 0.123 Uiso 1 1 calc R
N8 N 0.5089(4) 0.1559(3) 0.2481(3) 0.0413(15) Uani 1 1 d U
C72 C 0.5285(6) 0.2230(4) 0.2667(4) 0.068(3) Uani 1 1 d U
H61 H 0.5656 0.2288 0.3005 0.082 Uiso 1 1 calc R
C73 C 0.4961(7) 0.2829(5) 0.2381(5) 0.087(3) Uani 1 1 d U
H62 H 0.5099 0.3289 0.2527 0.104 Uiso 1 1 calc R
C74 C 0.4430(8) 0.2752(5) 0.1877(4) 0.093(4) Uani 1 1 d U
H63 H 0.4208 0.3155 0.1672 0.111 Uiso 1 1 calc R
C75 C 0.4235(7) 0.2068(5) 0.1685(4) 0.078(3) Uani 1 1 d U
H64 H 0.3876 0.1977 0.1347 0.094 Uiso 1 1 calc R
C76 C 0.4604(6) 0.1530(5) 0.2022(4) 0.060(2) Uani 1 1 d U
H65 H 0.4473 0.1064 0.1889 0.072 Uiso 1 1 calc R
C77 C 0.6035(5) -0.0180(4) 0.3328(3) 0.0355(18) Uani 1 1 d .
O1 O 0.6319(5) -0.0656(4) 0.3530(3) 0.092(2) Uani 1 1 d .
Cl1 Cl -0.3115(2) -0.52268(19) -0.00166(14) 0.1176(12) Uani 1 1 d .
Cl2 Cl -0.3161(2) -0.36992(19) -0.00102(17) 0.1292(14) Uani 1 1 d .
Cl3 Cl -0.4613(3) -0.4482(2) -0.04196(18) 0.1437(15) Uani 1 1 d .
C78 C -0.3643(8) -0.4477(6) 0.0103(5) 0.106(4) Uani 1 1 d .
H67 H -0.3765 -0.4485 0.0478 0.127 Uiso 1 1 calc R

loop_
_atom_site_aniso_label
_atom_site_aniso_U_11
_atom_site_aniso_U_22
_atom_site_aniso_U_33
_atom_site_aniso_U_23
_atom_site_aniso_U_13
_atom_site_aniso_U_12
N1 0.026(3) 0.038(4) 0.032(3) -0.008(3) 0.010(3) -0.011(3)
C1 0.036(5) 0.033(4) 0.040(5) -0.004(4) 0.013(4) -0.006(3)
C2 0.036(5) 0.050(5) 0.042(5) -0.005(4) 0.011(4) -0.007(4)
C3 0.048(5) 0.040(5) 0.032(4) -0.001(4) 0.007(4) -0.004(4)
C4 0.042(5) 0.028(4) 0.030(4) -0.003(3) 0.010(4) -0.003(3)
C5 0.042(5) 0.023(4) 0.039(4) -0.002(3) 0.020(4) -0.002(3)
N2 0.049(4) 0.019(3) 0.036(3) -0.012(3) 0.018(3) -0.011(3)
C6 0.055(5) 0.029(4) 0.025(4) -0.006(3) 0.014(4) -0.004(4)
C7 0.062(6) 0.042(5) 0.035(4) -0.009(4) 0.025(4) -0.003(4)
C8 0.068(6) 0.039(5) 0.039(5) -0.018(4) 0.031(4) -0.012(4)
C9 0.058(5) 0.030(4) 0.034(4) -0.008(3) 0.021(4) -0.007(4)
N3 0.062(4) 0.024(3) 0.029(3) -0.004(3) 0.024(3) -0.009(3)
N4 0.034(3) 0.023(3) 0.027(3) -0.009(3) 0.011(3) -0.007(3)
C10 0.050(5) 0.021(4) 0.031(4) -0.001(3) 0.018(4) -0.002(3)
C11 0.049(5) 0.018(4) 0.036(4) 0.001(3) 0.014(4) -0.001(3)
C12 0.041(5) 0.027(4) 0.040(4) 0.000(3) 0.022(4) 0.005(3)
C13 0.036(4) 0.023(4) 0.038(4) 0.005(3) 0.018(3) 0.002(3)
C14 0.034(4) 0.025(4) 0.041(4) 0.006(3) 0.009(4) 0.002(3)
C15 0.043(5) 0.019(4) 0.034(4) -0.002(3) 0.010(3) 0.003(3)
C16 0.048(5) 0.019(3) 0.036(4) 0.012(3) 0.022(4) 0.009(3)
C17 0.036(4) 0.017(3) 0.026(4) 0.008(3) 0.010(3) 0.001(3)
N5 0.042(4) 0.018(3) 0.037(3) 0.000(3) 0.012(3) 0.005(3)
N6 0.037(4) 0.020(3) 0.032(3) -0.003(3) 0.010(3) 0.004(3)
C18 0.035(4) 0.017(3) 0.025(4) -0.004(3) 0.010(3) -0.002(3)
C19 0.043(5) 0.024(4) 0.029(4) 0.002(3) 0.017(4) 0.002(3)
C20 0.029(4) 0.025(4) 0.024(4) -0.004(3) 0.001(3) 0.000(3)
C21 0.046(5) 0.021(4) 0.030(4) 0.006(3) 0.009(4) 0.007(3)
C22 0.031(4) 0.027(4) 0.030(4) 0.005(3) 0.009(3) 0.007(3)
C23 0.035(4) 0.038(4) 0.032(4) -0.005(3) 0.011(3) -0.001(3)
C24 0.052(5) 0.031(4) 0.027(4) -0.001(3) 0.017(4) 0.003(4)
C25 0.039(5) 0.030(4) 0.027(4) -0.003(3) 0.011(3) 0.005(3)
N7 0.038(4) 0.035(4) 0.032(3) -0.001(3) 0.011(3) -0.004(3)
Ru1 0.0438(4) 0.0231(3) 0.0288(3) -0.0060(3) 0.0174(3) -0.0064(3)
C26 0.041(5) 0.029(4) 0.034(4) -0.007(3) 0.015(4) -0.002(3)
C27 0.059(6) 0.024(4) 0.040(5) -0.001(4) 0.022(4) -0.006(4)
F1 0.071(3) 0.035(3) 0.058(3) 0.009(2) 0.014(3) 0.005(2)
C28 0.073(7) 0.033(5) 0.062(6) -0.010(4) 0.029(5) -0.011(5)
F2 0.119(5) 0.025(3) 0.109(5) -0.008(3) 0.031(4) -0.018(3)
C29 0.088(8) 0.054(6) 0.070(7) -0.033(6) 0.028(6) -0.034(6)
F3 0.121(6) 0.101(5) 0.129(6) -0.030(4) 0.003(4) -0.060(4)
C30 0.064(7) 0.066(7) 0.048(6) -0.014(5) -0.002(5) -0.021(5)
F4 0.094(5) 0.100(5) 0.084(4) -0.010(4) -0.025(4) -0.016(4)
C31 0.060(6) 0.034(5) 0.042(5) -0.003(4) 0.008(4) 0.001(4)
F5 0.082(4) 0.044(3) 0.071(3) 0.002(2) -0.003(3) 0.008(3)
C32 0.043(5) 0.026(4) 0.055(5) -0.002(3) 0.025(4) 0.004(3)
C33 0.051(5) 0.036(4) 0.057(5) 0.007(4) 0.025(4) 0.006(4)
C34 0.061(6) 0.066(6) 0.063(6) 0.026(5) 0.036(5) 0.016(5)
C35 0.053(6) 0.030(4) 0.088(7) 0.018(5) 0.042(5) 0.011(4)
C36 0.036(5) 0.044(5) 0.081(7) 0.013(4) 0.022(5) 0.012(4)
C37 0.055(6) 0.043(5) 0.054(5) 0.001(4) 0.019(5) 0.017(4)
C38 0.074(6) 0.082(6) 0.140(7) 0.057(6) 0.076(6) 0.020(5)
C39 0.092(9) 0.353(15) 0.142(8) 0.110(9) 0.076(7) 0.059(10)
C40 0.083(7) 0.070(6) 0.136(8) 0.031(6) 0.069(6) 0.023(5)
C41 0.160(11) 0.075(6) 0.370(14) 0.000(9) 0.187(10) -0.011(7)
C42 0.035(4) 0.029(4) 0.046(5) 0.006(3) 0.017(4) 0.008(3)
C43 0.044(5) 0.037(4) 0.042(5) 0.006(4) 0.018(4) 0.009(4)
C44 0.039(5) 0.033(4) 0.055(5) 0.004(4) 0.015(4) 0.001(4)
C45 0.032(5) 0.027(4) 0.062(6) 0.001(4) 0.014(4) 0.012(3)
C46 0.040(5) 0.043(5) 0.045(5) -0.002(4) 0.009(4) 0.007(4)
C47 0.044(5) 0.029(4) 0.048(5) 0.009(4) 0.018(4) -0.002(4)
C48 0.032(5) 0.042(5) 0.085(7) 0.005(4) -0.003(4) 0.006(4)
C49 0.139(12) 0.107(10) 0.126(10) 0.039(7) -0.041(7) -0.072(9)
C50 0.067(7) 0.083(8) 0.189(14) 0.026(8) -0.063(8) -0.004(6)
C51 0.092(9) 0.141(12) 0.237(15) -0.136(11) 0.041(9) -0.042(8)
C52 0.043(5) 0.024(4) 0.020(4) 0.000(3) 0.012(3) -0.001(3)
C53 0.054(5) 0.026(4) 0.030(4) -0.002(3) 0.009(4) -0.003(4)
C54 0.045(5) 0.032(4) 0.043(5) 0.010(4) 0.005(4) 0.001(4)
C55 0.051(5) 0.025(4) 0.027(4) 0.007(3) 0.005(4) -0.007(4)
C56 0.068(6) 0.017(4) 0.033(4) 0.003(3) 0.024(4) 0.000(4)
C57 0.041(5) 0.028(4) 0.024(4) 0.006(3) 0.014(3) 0.003(3)
C58 0.084(6) 0.036(4) 0.031(4) -0.005(3) 0.004(4) -0.014(4)
C59 0.114(8) 0.089(8) 0.059(6) -0.006(5) 0.009(6) -0.060(6)
C60 0.114(9) 0.059(6) 0.037(5) -0.001(4) 0.005(5) -0.027(5)
C61 0.135(9) 0.057(6) 0.084(8) -0.021(5) -0.018(7) 0.006(6)
C62 0.059(5) 0.017(4) 0.026(4) -0.001(3) 0.020(4) 0.000(3)
C63 0.054(5) 0.021(3) 0.028(4) -0.005(3) 0.009(3) -0.002(4)
C64 0.050(5) 0.028(4) 0.026(4) 0.005(3) 0.010(3) 0.003(4)
C65 0.064(6) 0.031(4) 0.046(5) 0.014(4) 0.035(4) 0.014(4)
C66 0.052(6) 0.058(6) 0.054(6) 0.019(4) 0.027(4) 0.022(4)
C67 0.057(6) 0.057(5) 0.034(4) 0.013(4) 0.023(4) 0.022(4)
C68 0.079(6) 0.053(5) 0.068(6) 0.019(4) 0.041(5) 0.032(4)
C69 0.096(7) 0.072(6) 0.060(5) 0.029(5) 0.051(5) 0.029(5)
C70 0.164(11) 0.050(5) 0.098(8) 0.021(5) 0.083(8) 0.047(6)
C71 0.057(6) 0.096(7) 0.102(8) 0.021(6) 0.039(5) 0.019(5)
N8 0.048(4) 0.034(3) 0.045(4) -0.008(3) 0.018(3) -0.011(3)
C72 0.098(8) 0.036(5) 0.077(6) -0.006(4) 0.034(5) -0.013(5)
C73 0.139(10) 0.035(5) 0.090(7) -0.002(5) 0.031(6) 0.000(6)
C74 0.171(11) 0.045(5) 0.068(6) -0.003(5) 0.037(6) 0.016(6)
C75 0.119(9) 0.042(5) 0.073(6) 0.011(4) 0.018(5) 0.003(5)
C76 0.069(7) 0.061(5) 0.052(5) 0.016(4) 0.019(4) 0.010(5)
C77 0.043(5) 0.029(4) 0.032(4) 0.002(3) 0.001(4) 0.003(4)
O1 0.094(6) 0.058(5) 0.113(6) 0.018(4) -0.008(5) -0.006(4)
Cl1 0.145(3) 0.102(2) 0.118(3) 0.012(2) 0.057(2) 0.029(2)
Cl2 0.132(3) 0.106(3) 0.176(4) -0.031(2) 0.095(3) -0.018(2)
Cl3 0.125(3) 0.146(4) 0.164(4) -0.056(3) 0.038(3) 0.007(3)
C78 0.122(11) 0.086(9) 0.137(11) 0.009(8) 0.093(9) 0.008(8)

loop_
_atom_type_symbol
_atom_type_description
_atom_type_scat_dispersion_real
_atom_type_scat_dispersion_imag
_atom_type_scat_source
C C 0.0033 0.0016 'International Tables Vol C Tables 4.2.6.8 and 6.1.1.4'
H H 0.0000 0.0000 'International Tables Vol C Tables 4.2.6.8 and 6.1.1.4'
N N 0.0061 0.0033 'International Tables Vol C Tables 4.2.6.8 and 6.1.1.4'
F F 0.0171 0.0103 'International Tables Vol C Tables 4.2.6.8 and 6.1.1.4'
Ru Ru -1.2594 0.8363 'International Tables Vol C Tables 4.2.6.8 and 6.1.1.4'
O O 0.0106 0.0060 'International Tables Vol C Tables 4.2.6.8 and 6.1.1.4'
Cl Cl 0.1484 0.1585 'International Tables Vol C Tables 4.2.6.8 and 6.1.1.4'

loop_
_geom_angle_atom_site_label_1
_geom_angle_atom_site_label_2
_geom_angle_atom_site_label_3
_geom_angle
C1 N1 C4 107.2(5)
C1 N1 Ru1 125.8(5)
C4 N1 Ru1 126.9(4)
N7 C1 N1 126.8(6)
N7 C1 C2 124.1(6)
N1 C1 C2 109.2(6)
C3 C2 C1 107.8(7)
C3 C2 H1 126.1
C1 C2 H1 126.1
C2 C3 C4 107.2(7)
C2 C3 H2 126.4
C4 C3 H2 126.4
N1 C4 C5 125.0(6)
N1 C4 C3 108.7(6)
C5 C4 C3 126.2(7)
C4 C5 C6 125.3(7)
C4 C5 C26 116.6(6)
C6 C5 C26 118.1(6)
C9 N2 C6 107.3(6)
C9 N2 Ru1 125.3(5)
C6 N2 Ru1 127.4(5)
N2 C6 C5 124.6(6)
N2 C6 C7 109.3(6)
C5 C6 C7 126.1(7)
C8 C7 C6 106.6(7)
C8 C7 H3 126.7
C6 C7 H3 126.7
C7 C8 C9 107.8(7)
C7 C8 H4 126.1
C9 C8 H4 126.1
N3 C9 N2 128.1(6)
N3 C9 C8 122.8(6)
N2 C9 C8 109.0(7)
C10 N3 C9 123.2(6)
C17 N4 C10 108.7(5)
C17 N4 Ru1 125.5(4)
C10 N4 Ru1 125.7(4)
N3 C10 N4 127.8(7)
N3 C10 C11 122.8(6)
N4 C10 C11 109.3(6)
C12 C11 C16 119.2(7)
C12 C11 C10 134.5(6)
C16 C11 C10 106.3(6)
C11 C12 C13 119.9(6)
C11 C12 H5 120.1
C13 C12 H5 120.1
C14 C13 C12 121.3(6)
C14 C13 C32 122.8(6)
C12 C13 C32 115.9(6)
C13 C14 C15 119.2(6)
C13 C14 C42 125.6(6)
C15 C14 C42 115.2(6)
C16 C15 C14 118.8(6)
C16 C15 H6 120.6
C14 C15 H6 120.6
C15 C16 C11 121.6(6)
C15 C16 C17 132.5(6)
C11 C16 C17 105.9(6)
N5 C17 N4 127.7(6)
N5 C17 C16 122.4(6)
N4 C17 C16 109.8(6)
C18 N5 C17 123.2(6)
C18 N6 C25 109.9(5)
C18 N6 Ru1 125.2(4)
C25 N6 Ru1 124.9(5)
N5 C18 N6 128.4(6)
N5 C18 C19 122.0(6)
N6 C18 C19 109.6(6)
C20 C19 C24 121.8(6)
C20 C19 C18 132.4(6)
C24 C19 C18 105.8(6)
C19 C20 C21 118.6(6)
C19 C20 H7 120.7
C21 C20 H7 120.7
C22 C21 C20 120.0(6)
C22 C21 C52 123.8(6)
C20 C21 C52 116.2(6)
C21 C22 C23 120.0(6)
C21 C22 C62 124.0(6)
C23 C22 C62 116.0(6)
C24 C23 C22 120.3(7)
C24 C23 H8 119.9
C22 C23 H8 119.9
C23 C24 C19 119.3(7)
C23 C24 C25 133.5(7)
C19 C24 C25 107.1(6)
N7 C25 N6 128.6(6)
N7 C25 C24 123.9(6)
N6 C25 C24 107.5(6)
C25 N7 C1 124.3(6)
C77 Ru1 N2 91.7(3)
C77 Ru1 N6 90.9(3)
N2 Ru1 N6 177.3(2)
C77 Ru1 N1 91.9(3)
N2 Ru1 N1 90.7(2)
N6 Ru1 N1 89.6(2)
C77 Ru1 N4 90.9(3)
N2 Ru1 N4 89.8(2)
N6 Ru1 N4 89.7(2)
N1 Ru1 N4 177.2(2)
C77 Ru1 N8 178.6(3)
N2 Ru1 N8 88.6(2)
N6 Ru1 N8 88.7(2)
N1 Ru1 N8 89.5(2)
N4 Ru1 N8 87.8(2)
C31 C26 C27 114.7(7)
C31 C26 C5 124.1(7)
C27 C26 C5 121.0(7)
C28 C27 F1 118.1(7)
C28 C27 C26 123.3(8)
F1 C27 C26 118.6(7)
C27 C28 F2 122.0(9)
C27 C28 C29 118.5(8)
F2 C28 C29 119.4(9)
C30 C29 F3 119.7(11)
C30 C29 C28 120.6(9)
F3 C29 C28 119.6(9)
F4 C30 C29 120.3(9)
F4 C30 C31 120.5(9)
C29 C30 C31 119.0(9)
C30 C31 F5 117.4(8)
C30 C31 C26 123.7(8)
F5 C31 C26 118.9(7)
C33 C32 C37 116.7(7)
C33 C32 C13 121.3(7)
C37 C32 C13 121.9(7)
C32 C33 C34 121.7(8)
C32 C33 H9 119.2
C34 C33 H9 119.2
C35 C34 C33 121.1(8)
C35 C34 H10 119.5
C33 C34 H10 119.5
C34 C35 C36 118.3(7)
C34 C35 C38 121.9(9)
C36 C35 C38 119.8(9)
C35 C36 C37 121.3(8)
C35 C36 H11 119.4
C37 C36 H11 119.4
C36 C37 C32 120.9(8)
C36 C37 H12 119.5
C32 C37 H12 119.5
C40 C38 C41 115.2(11)
C40 C38 C39 105.9(11)
C41 C38 C39 95.6(11)
C40 C38 C35 115.4(8)
C41 C38 C35 110.0(9)
C39 C38 C35 113.1(10)
C38 C39 H13 109.5
C38 C39 H14 109.5
H13 C39 H14 109.5
C38 C39 H15 109.5
H13 C39 H15 109.5
H14 C39 H15 109.5
C38 C40 H16 109.5
C38 C40 H17 109.5
H16 C40 H17 109.5
C38 C40 H18 109.5
H16 C40 H18 109.5
H17 C40 H18 109.5
C38 C41 H19 109.5
C38 C41 H20 109.5
H19 C41 H20 109.5
C38 C41 H21 109.5
H19 C41 H21 109.5
H20 C41 H21 109.5
C47 C42 C43 116.9(7)
C47 C42 C14 120.7(6)
C43 C42 C14 122.3(7)
C44 C43 C42 121.4(7)
C44 C43 H22 119.3
C42 C43 H22 119.3
C43 C44 C45 122.1(7)
C43 C44 H23 118.9
C45 C44 H23 118.9
C44 C45 C46 115.9(7)
C44 C45 C48 123.3(7)
C46 C45 C48 120.7(7)
C47 C46 C45 122.1(7)
C47 C46 H24 119.0
C45 C46 H24 119.0
C46 C47 C42 121.5(7)
C46 C47 H25 119.2
C42 C47 H25 119.2
C51 C48 C50 109.3(11)
C51 C48 C49 105.2(10)
C50 C48 C49 108.2(9)
C51 C48 C45 111.1(7)
C50 C48 C45 110.4(7)
C49 C48 C45 112.5(8)
C48 C49 H26 109.5
C48 C49 H27 109.5
H26 C49 H27 109.5
C48 C49 H28 109.5
H26 C49 H28 109.5
H27 C49 H28 109.5
C48 C50 H29 109.5
C48 C50 H30 109.5
H29 C50 H30 109.5
C48 C50 H31 109.5
H29 C50 H31 109.5
H30 C50 H31 109.5
C48 C51 H32 109.5
C48 C51 H33 109.5
H32 C51 H33 109.5
C48 C51 H34 109.5
H32 C51 H34 109.5
H33 C51 H34 109.5
C57 C52 C53 117.3(6)
C57 C52 C21 121.9(7)
C53 C52 C21 120.7(6)
C54 C53 C52 121.7(7)
C54 C53 H35 119.1
C52 C53 H35 119.1
C53 C54 C55 121.8(7)
C53 C54 H36 119.1
C55 C54 H36 119.1
C56 C55 C54 115.9(7)
C56 C55 C58 122.6(7)
C54 C55 C58 121.4(7)
C55 C56 C57 122.9(7)
C55 C56 H37 118.6
C57 C56 H37 118.6
C52 C57 C56 120.3(7)
C52 C57 H38 119.9
C56 C57 H38 119.9
C61 C58 C60 109.5(8)
C61 C58 C55 113.5(8)
C60 C58 C55 111.1(6)
C61 C58 C59 103.4(8)
C60 C58 C59 109.8(8)
C55 C58 C59 109.2(7)
C58 C59 H39 109.5
C58 C59 H40 109.5
H39 C59 H40 109.5
C58 C59 H41 109.5
H39 C59 H41 109.5
H40 C59 H41 109.5
C58 C60 H42 109.5
C58 C60 H43 109.5
H42 C60 H43 109.5
C58 C60 H44 109.5
H42 C60 H44 109.5
H43 C60 H44 109.5
C58 C61 H45 109.5
C58 C61 H46 109.5
H45 C61 H46 109.5
C58 C61 H47 109.5
H45 C61 H47 109.5
H46 C61 H47 109.5
C63 C62 C67 118.5(6)
C63 C62 C22 122.1(7)
C67 C62 C22 119.3(6)
C62 C63 C64 119.4(7)
C62 C63 H48 120.3
C64 C63 H48 120.3
C65 C64 C63 122.5(7)
C65 C64 H49 118.7
C63 C64 H49 118.7
C64 C65 C66 116.4(7)
C64 C65 C68 124.2(7)
C66 C65 C68 119.3(7)
C67 C66 C65 123.4(8)
C67 C66 H50 118.3
C65 C66 H50 118.3
C66 C67 C62 119.7(7)
C66 C67 H51 120.2
C62 C67 H51 120.2
C69 C68 C70 112.7(8)
C69 C68 C65 112.0(7)
C70 C68 C65 110.7(7)
C69 C68 C71 105.0(8)
C70 C68 C71 108.4(8)
C65 C68 C71 107.8(7)
C68 C69 H52 109.5
C68 C69 H53 109.5
H52 C69 H53 109.5
C68 C69 H54 109.5
H52 C69 H54 109.5
H53 C69 H54 109.5
C68 C70 H55 109.5
C68 C70 H56 109.5
H55 C70 H56 109.5
C68 C70 H57 109.5
H55 C70 H57 109.5
H56 C70 H57 109.5
C68 C71 H58 109.5
C68 C71 H59 109.5
H58 C71 H59 109.5
C68 C71 H60 109.5
H58 C71 H60 109.5
H59 C71 H60 109.5
C76 N8 C72 114.6(8)
C76 N8 Ru1 124.0(6)
C72 N8 Ru1 121.3(6)
N8 C72 C73 122.3(10)
N8 C72 H61 118.9
C73 C72 H61 118.9
C72 C73 C74 119.6(10)
C72 C73 H62 120.2
C74 C73 H62 120.2
C75 C74 C73 118.2(10)
C75 C74 H63 120.9
C73 C74 H63 120.9
C76 C75 C74 114.9(10)
C76 C75 H64 122.6
C74 C75 H64 122.6
N8 C76 C75 130.4(10)
N8 C76 H65 114.8
C75 C76 H65 114.8
O1 C77 Ru1 174.9(8)
Cl2 C78 Cl1 113.8(6)
Cl2 C78 Cl3 104.7(7)
Cl1 C78 Cl3 105.9(7)
Cl2 C78 H67 110.7
Cl1 C78 H67 110.7
Cl3 C78 H67 110.7

loop_
_geom_bond_atom_site_label_1
_geom_bond_atom_site_label_2
_geom_bond_distance
N1 C1 1.373(8)
N1 C4 1.373(8)
N1 Ru1 2.003(5)
C1 N7 1.355(9)
C1 C2 1.424(10)
C2 C3 1.350(10)
C2 H1 0.9500
C3 C4 1.440(10)
C3 H2 0.9500
C4 C5 1.395(9)
C5 C6 1.404(9)
C5 C26 1.463(10)
N2 C9 1.369(9)
N2 C6 1.371(8)
N2 Ru1 1.997(5)
C6 C7 1.450(9)
C7 C8 1.351(10)
C7 H3 0.9500
C8 C9 1.442(9)
C8 H4 0.9500
C9 N3 1.368(9)
N3 C10 1.326(8)
N4 C17 1.350(8)
N4 C10 1.380(8)
N4 Ru1 2.006(5)
C10 C11 1.439(10)
C11 C12 1.377(9)
C11 C16 1.416(9)
C12 C13 1.415(9)
C12 H5 0.9500
C13 C14 1.393(9)
C13 C32 1.505(9)
C14 C15 1.421(9)
C14 C42 1.482(10)
C15 C16 1.401(10)
C15 H6 0.9500
C16 C17 1.453(9)
C17 N5 1.349(8)
N5 C18 1.348(8)
N6 C18 1.352(8)
N6 C25 1.383(8)
N6 Ru1 2.001(5)
C18 C19 1.460(8)
C19 C20 1.378(9)
C19 C24 1.408(10)
C20 C21 1.412(9)
C20 H7 0.9500
C21 C22 1.392(9)
C21 C52 1.485(9)
C22 C23 1.411(9)
C22 C62 1.501(9)
C23 C24 1.367(9)
C23 H8 0.9500
C24 C25 1.467(9)
C25 N7 1.304(8)
Ru1 C77 1.901(8)
Ru1 N8 2.149(7)
C26 C31 1.359(10)
C26 C27 1.407(9)
C27 C28 1.334(11)
C27 F1 1.345(9)
C28 F2 1.336(9)
C28 C29 1.378(13)
C29 C30 1.351(13)
C29 F3 1.351(10)
C30 F4 1.347(10)
C30 C31 1.355(11)
C31 F5 1.358(8)
C32 C33 1.373(10)
C32 C37 1.376(11)
C33 C34 1.374(10)
C33 H9 0.9500
C34 C35 1.346(12)
C34 H10 0.9500
C35 C36 1.364(11)
C35 C38 1.545(11)
C36 C37 1.374(11)
C36 H11 0.9500
C37 H12 0.9500
C38 C40 1.444(12)
C38 C41 1.448(15)
C38 C39 1.468(16)
C39 H13 0.9800
C39 H14 0.9800
C39 H15 0.9800
C40 H16 0.9800
C40 H17 0.9800
C40 H18 0.9800
C41 H19 0.9800
C41 H20 0.9800
C41 H21 0.9800
C42 C47 1.386(10)
C42 C43 1.413(9)
C43 C44 1.379(10)
C43 H22 0.9500
C44 C45 1.398(10)
C44 H23 0.9500
C45 C46 1.411(10)
C45 C48 1.514(10)
C46 C47 1.385(10)
C46 H24 0.9500
C47 H25 0.9500
C48 C51 1.488(13)
C48 C50 1.493(11)
C48 C49 1.502(13)
C49 H26 0.9800
C49 H27 0.9800
C49 H28 0.9800
C50 H29 0.9800
C50 H30 0.9800
C50 H31 0.9800
C51 H32 0.9800
C51 H33 0.9800
C51 H34 0.9800
C52 C57 1.378(9)
C52 C53 1.402(10)
C53 C54 1.364(10)
C53 H35 0.9500
C54 C55 1.412(10)
C54 H36 0.9500
C55 C56 1.369(10)
C55 C58 1.495(10)
C56 C57 1.408(10)
C56 H37 0.9500
C57 H38 0.9500
C58 C61 1.490(12)
C58 C60 1.490(10)
C58 C59 1.569(12)
C59 H39 0.9800
C59 H40 0.9800
C59 H41 0.9800
C60 H42 0.9800
C60 H43 0.9800
C60 H44 0.9800
C61 H45 0.9800
C61 H46 0.9800
C61 H47 0.9800
C62 C63 1.376(9)
C62 C67 1.391(10)
C63 C64 1.398(9)
C63 H48 0.9500
C64 C65 1.361(10)
C64 H49 0.9500
C65 C66 1.369(10)
C65 C68 1.553(10)
C66 C67 1.363(10)
C66 H50 0.9500
C67 H51 0.9500
C68 C69 1.488(11)
C68 C70 1.499(11)
C68 C71 1.604(13)
C69 H52 0.9800
C69 H53 0.9800
C69 H54 0.9800
C70 H55 0.9800
C70 H56 0.9800
C70 H57 0.9800
C71 H58 0.9800
C71 H59 0.9800
C71 H60 0.9800
N8 C76 1.268(10)
N8 C72 1.364(10)
C72 C73 1.388(13)
C72 H61 0.9500
C73 C74 1.398(14)
C73 H62 0.9500
C74 C75 1.392(13)
C74 H63 0.9500
C75 C76 1.383(12)
C75 H64 0.9500
C76 H65 0.9500
C77 O1 1.090(8)
Cl1 C78 1.719(11)
Cl2 C78 1.719(11)
Cl3 C78 1.866(14)
C78 H67 1.0000

loop_
_geom_torsion_atom_site_label_1
_geom_torsion_atom_site_label_2
_geom_torsion_atom_site_label_3
_geom_torsion_atom_site_label_4
_geom_torsion
C4 N1 C1 N7 -177.8(7)
Ru1 N1 C1 N7 -1.9(11)
C4 N1 C1 C2 0.9(8)
Ru1 N1 C1 C2 176.9(5)
N7 C1 C2 C3 177.0(7)
N1 C1 C2 C3 -1.8(9)
C1 C2 C3 C4 1.9(8)
C1 N1 C4 C5 178.9(7)
Ru1 N1 C4 C5 3.0(10)
C1 N1 C4 C3 0.3(8)
Ru1 N1 C4 C3 -175.6(5)
C2 C3 C4 N1 -1.4(8)
C2 C3 C4 C5 180.0(7)
N1 C4 C5 C6 -2.4(12)
C3 C4 C5 C6 176.0(7)
N1 C4 C5 C26 179.6(6)
C3 C4 C5 C26 -2.0(11)
C9 N2 C6 C5 -178.5(7)
Ru1 N2 C6 C5 0.4(10)
C9 N2 C6 C7 -0.2(8)
Ru1 N2 C6 C7 178.7(5)
C4 C5 C6 N2 0.6(12)
C26 C5 C6 N2 178.6(7)
C4 C5 C6 C7 -177.3(7)
C26 C5 C6 C7 0.6(11)
N2 C6 C7 C8 -0.3(9)
C5 C6 C7 C8 177.9(7)
C6 C7 C8 C9 0.7(9)
C6 N2 C9 N3 177.9(7)
Ru1 N2 C9 N3 -1.0(11)
C6 N2 C9 C8 0.7(8)
Ru1 N2 C9 C8 -178.3(5)
C7 C8 C9 N3 -178.3(7)
C7 C8 C9 N2 -0.9(9)
N2 C9 N3 C10 0.3(12)
C8 C9 N3 C10 177.3(7)
C9 N3 C10 N4 -1.1(11)
C9 N3 C10 C11 178.3(6)
C17 N4 C10 N3 178.3(7)
Ru1 N4 C10 N3 2.3(10)
C17 N4 C10 C11 -1.2(7)
Ru1 N4 C10 C11 -177.1(4)
N3 C10 C11 C12 1.1(12)
N4 C10 C11 C12 -179.4(7)
N3 C10 C11 C16 -178.3(6)
N4 C10 C11 C16 1.2(8)
C16 C11 C12 C13 1.0(10)
C10 C11 C12 C13 -178.3(7)
C11 C12 C13 C14 0.6(10)
C11 C12 C13 C32 -178.9(6)
C12 C13 C14 C15 -1.8(10)
C32 C13 C14 C15 177.6(6)
C12 C13 C14 C42 176.5(6)
C32 C13 C14 C42 -4.2(11)
C13 C14 C15 C16 1.4(10)
C42 C14 C15 C16 -177.0(6)
C14 C15 C16 C11 0.2(10)
C14 C15 C16 C17 178.7(7)
C12 C11 C16 C15 -1.4(10)
C10 C11 C16 C15 178.1(6)
C12 C11 C16 C17 179.8(6)
C10 C11 C16 C17 -0.7(7)
C10 N4 C17 N5 176.4(6)
Ru1 N4 C17 N5 -7.7(9)
C10 N4 C17 C16 0.7(7)
Ru1 N4 C17 C16 176.7(4)
C15 C16 C17 N5 5.4(11)
C11 C16 C17 N5 -175.9(6)
C15 C16 C17 N4 -178.6(7)
C11 C16 C17 N4 0.0(7)
N4 C17 N5 C18 4.4(10)
C16 C17 N5 C18 179.5(6)
C17 N5 C18 N6 0.4(10)
C17 N5 C18 C19 -176.8(6)
C25 N6 C18 N5 -179.2(6)
Ru1 N6 C18 N5 -1.0(9)
C25 N6 C18 C19 -1.7(7)
Ru1 N6 C18 C19 176.5(4)
N5 C18 C19 C20 -0.9(11)
N6 C18 C19 C20 -178.6(7)
N5 C18 C19 C24 -179.3(6)
N6 C18 C19 C24 3.0(7)
C24 C19 C20 C21 -1.4(10)
C18 C19 C20 C21 -179.6(7)
C19 C20 C21 C22 0.3(9)
C19 C20 C21 C52 -178.9(6)
C20 C21 C22 C23 1.0(10)
C52 C21 C22 C23 -179.7(6)
C20 C21 C22 C62 178.6(6)
C52 C21 C22 C62 -2.2(10)
C21 C22 C23 C24 -1.4(10)
C62 C22 C23 C24 -179.2(6)
C22 C23 C24 C19 0.4(10)
C22 C23 C24 C25 -176.1(7)
C20 C19 C24 C23 1.0(10)
C18 C19 C24 C23 179.6(6)
C20 C19 C24 C25 178.4(6)
C18 C19 C24 C25 -3.0(7)
C18 N6 C25 N7 -179.4(7)
Ru1 N6 C25 N7 2.4(10)
C18 N6 C25 C24 -0.3(7)
Ru1 N6 C25 C24 -178.4(4)
C23 C24 C25 N7 -1.9(13)
C19 C24 C25 N7 -178.7(6)
C23 C24 C25 N6 178.9(8)
C19 C24 C25 N6 2.1(7)
N6 C25 N7 C1 -3.8(11)
C24 C25 N7 C1 177.2(7)
N1 C1 N7 C25 3.5(12)
C2 C1 N7 C25 -175.1(7)
C9 N2 Ru1 C77 -89.3(6)
C6 N2 Ru1 C77 92.0(6)
C9 N2 Ru1 N6 82(5)
C6 N2 Ru1 N6 -96(5)
C9 N2 Ru1 N1 178.7(6)
C6 N2 Ru1 N1 0.0(6)
C9 N2 Ru1 N4 1.5(6)
C6 N2 Ru1 N4 -177.2(6)
C9 N2 Ru1 N8 89.3(6)
C6 N2 Ru1 N8 -89.4(6)
C18 N6 Ru1 C77 89.5(5)
C25 N6 Ru1 C77 -92.6(5)
C18 N6 Ru1 N2 -82(5)
C25 N6 Ru1 N2 96(5)
C18 N6 Ru1 N1 -178.6(5)
C25 N6 Ru1 N1 -0.7(5)
C18 N6 Ru1 N4 -1.4(5)
C25 N6 Ru1 N4 176.5(5)
C18 N6 Ru1 N8 -89.1(5)
C25 N6 Ru1 N8 88.8(5)
C1 N1 Ru1 C77 91.4(6)
C4 N1 Ru1 C77 -93.4(6)
C1 N1 Ru1 N2 -176.8(6)
C4 N1 Ru1 N2 -1.7(6)
C1 N1 Ru1 N6 0.5(6)
C4 N1 Ru1 N6 175.7(6)
C1 N1 Ru1 N4 -77(4)
C4 N1 Ru1 N4 98(4)
C1 N1 Ru1 N8 -88.2(6)
C4 N1 Ru1 N8 87.0(6)
C17 N4 Ru1 C77 -85.7(5)
C10 N4 Ru1 C77 89.6(6)
C17 N4 Ru1 N2 -177.4(5)
C10 N4 Ru1 N2 -2.1(5)
C17 N4 Ru1 N6 5.2(5)
C10 N4 Ru1 N6 -179.5(5)
C17 N4 Ru1 N1 83(4)
C10 N4 Ru1 N1 -102(4)
C17 N4 Ru1 N8 94.0(5)
C10 N4 Ru1 N8 -90.8(5)
C4 C5 C26 C31 -83.8(9)
C6 C5 C26 C31 98.1(9)
C4 C5 C26 C27 92.5(8)
C6 C5 C26 C27 -85.6(8)
C31 C26 C27 C28 0.1(11)
C5 C26 C27 C28 -176.5(7)
C31 C26 C27 F1 179.4(6)
C5 C26 C27 F1 2.8(10)
F1 C27 C28 F2 -0.9(12)
C26 C27 C28 F2 178.5(7)
F1 C27 C28 C29 -177.5(7)
C26 C27 C28 C29 1.8(12)
C27 C28 C29 C30 -3.6(14)
F2 C28 C29 C30 179.7(8)
C27 C28 C29 F3 173.8(8)
F2 C28 C29 F3 -2.9(13)
F3 C29 C30 F4 2.7(14)
C28 C29 C30 F4 -179.9(8)
F3 C29 C30 C31 -174.1(8)
C28 C29 C30 C31 3.4(14)
F4 C30 C31 F5 3.4(13)
C29 C30 C31 F5 -179.9(8)
F4 C30 C31 C26 -178.1(8)
C29 C30 C31 C26 -1.4(14)
C27 C26 C31 C30 -0.4(12)
C5 C26 C31 C30 176.1(7)
C27 C26 C31 F5 178.1(6)
C5 C26 C31 F5 -5.4(11)
C14 C13 C32 C33 132.2(8)
C12 C13 C32 C33 -48.4(9)
C14 C13 C32 C37 -46.8(10)
C12 C13 C32 C37 132.6(7)
C37 C32 C33 C34 1.7(11)
C13 C32 C33 C34 -177.3(7)
C32 C33 C34 C35 -2.5(13)
C33 C34 C35 C36 1.3(13)
C33 C34 C35 C38 -179.0(8)
C34 C35 C36 C37 0.6(12)
C38 C35 C36 C37 -179.1(8)
C35 C36 C37 C32 -1.4(12)
C33 C32 C37 C36 0.2(11)
C13 C32 C37 C36 179.2(7)
C34 C35 C38 C40 126.7(11)
C36 C35 C38 C40 -53.6(14)
C34 C35 C38 C41 -100.9(14)
C36 C35 C38 C41 78.8(13)
C34 C35 C38 C39 4.7(15)
C36 C35 C38 C39 -175.6(11)
C13 C14 C42 C47 132.0(8)
C15 C14 C42 C47 -49.7(9)
C13 C14 C42 C43 -48.6(10)
C15 C14 C42 C43 129.7(7)
C47 C42 C43 C44 1.0(10)
C14 C42 C43 C44 -178.4(6)
C42 C43 C44 C45 1.1(11)
C43 C44 C45 C46 -1.9(10)
C43 C44 C45 C48 178.6(7)
C44 C45 C46 C47 0.7(10)
C48 C45 C46 C47 -179.7(7)
C45 C46 C47 C42 1.3(11)
C43 C42 C47 C46 -2.2(10)
C14 C42 C47 C46 177.3(6)
C44 C45 C48 C51 -116.6(11)
C46 C45 C48 C51 63.8(11)
C44 C45 C48 C50 121.9(10)
C46 C45 C48 C50 -57.6(11)
C44 C45 C48 C49 1.0(12)
C46 C45 C48 C49 -178.5(9)
C22 C21 C52 C57 49.0(9)
C20 C21 C52 C57 -131.7(7)
C22 C21 C52 C53 -135.3(7)
C20 C21 C52 C53 44.0(9)
C57 C52 C53 C54 1.5(10)
C21 C52 C53 C54 -174.4(6)
C52 C53 C54 C55 0.6(11)
C53 C54 C55 C56 -3.2(10)
C53 C54 C55 C58 178.5(7)
C54 C55 C56 C57 3.7(10)
C58 C55 C56 C57 -178.0(6)
C53 C52 C57 C56 -1.0(9)
C21 C52 C57 C56 174.8(6)
C55 C56 C57 C52 -1.7(10)
C56 C55 C58 C61 14.6(11)
C54 C55 C58 C61 -167.2(8)
C56 C55 C58 C60 -109.4(9)
C54 C55 C58 C60 68.8(10)
C56 C55 C58 C59 129.3(8)
C54 C55 C58 C59 -52.5(9)
C21 C22 C62 C63 58.9(9)
C23 C22 C62 C63 -123.4(7)
C21 C22 C62 C67 -125.1(8)
C23 C22 C62 C67 52.6(9)
C67 C62 C63 C64 -2.3(10)
C22 C62 C63 C64 173.7(6)
C62 C63 C64 C65 2.3(10)
C63 C64 C65 C66 -0.8(11)
C63 C64 C65 C68 -178.7(7)
C64 C65 C66 C67 -0.6(13)
C68 C65 C66 C67 177.4(8)
C65 C66 C67 C62 0.5(13)
C63 C62 C67 C66 1.0(11)
C22 C62 C67 C66 -175.1(7)
C64 C65 C68 C69 4.9(12)
C66 C65 C68 C69 -172.9(8)
C64 C65 C68 C70 -121.8(9)
C66 C65 C68 C70 60.4(12)
C64 C65 C68 C71 119.9(9)
C66 C65 C68 C71 -57.9(10)
C77 Ru1 N8 C76 -39(11)
N2 Ru1 N8 C76 -144.3(7)
N6 Ru1 N8 C76 35.4(7)
N1 Ru1 N8 C76 125.1(7)
N4 Ru1 N8 C76 -54.4(6)
C77 Ru1 N8 C72 143(11)
N2 Ru1 N8 C72 37.5(6)
N6 Ru1 N8 C72 -142.9(6)
N1 Ru1 N8 C72 -53.2(6)
N4 Ru1 N8 C72 127.3(6)
C76 N8 C72 C73 1.4(13)
Ru1 N8 C72 C73 179.9(7)
N8 C72 C73 C74 -1.6(16)
C72 C73 C74 C75 1.0(17)
C73 C74 C75 C76 -0.4(16)
C72 N8 C76 C75 -0.8(14)
Ru1 N8 C76 C75 -179.2(8)
C74 C75 C76 N8 0.3(16)
N2 Ru1 C77 O1 -139(9)
N6 Ru1 C77 O1 41(9)
N1 Ru1 C77 O1 -48(9)
N4 Ru1 C77 O1 131(9)
N8 Ru1 C77 O1 116(12)

loop_
_platon_squeeze_void_nr
_platon_squeeze_void_average_x
_platon_squeeze_void_average_y
_platon_squeeze_void_average_z
_platon_squeeze_void_volume
_platon_squeeze_void_count_electrons
_platon_squeeze_void_content
1 0.000 0.008 0.250 672 273 ' '
2 0.000 0.342 0.750 672 278 ' '
